data_1506219
loop_
_publ_author_name
'Lazareva, Anna'
'Daugulis, Olafs'

_publ_section_title
;
 Direct palladium-catalyzed ortho-arylation of benzylamines.
;
_journal_issue 23
_journal_name_full 'Organic letters'
_journal_page_first 5211
_journal_page_last 5213
_journal_paper_doi 10.1021/ol061919b
_journal_volume 8
_journal_year 2006
_chemical_formula_sum 'C22 H19 Br2 N O'
_chemical_formula_weight 473.20
_chemical_name_systematic
; 
 ? 
;
_space_group_IT_number 14
_symmetry_cell_setting monoclinic
_symmetry_space_group_name_Hall '-P 2ybc'
_symmetry_space_group_name_H-M 'P 1 21/c 1'
_atom_sites_solution_hydrogens geom
_atom_sites_solution_primary direct
_atom_sites_solution_secondary difmap
_audit_creation_method SHELXL-97
_cell_angle_alpha 90.00
_cell_angle_beta 108.934(1)
_cell_angle_gamma 90.00
_cell_formula_units_Z 4
_cell_length_a 12.3611(7)
_cell_length_b 13.3819(7)
_cell_length_c 12.5042(7)
_cell_measurement_reflns_used 5328
_cell_measurement_temperature 223(2)
_cell_measurement_theta_max 23.54
_cell_measurement_theta_min 2.30
_cell_volume 1956.47(19)
_computing_cell_refinement 'SAINT v7.12A (Bruker-Nonius, 2004)'
_computing_data_collection 'APEX2 v1.0-27 (Bruker-Nonius, 2005)'
_computing_data_reduction 'SAINT v7.12A (Bruker-Nonius, 2004)'
_computing_structure_refinement 'SHELXL v5.10 (G.M. Sheldrick, 1997)'
_computing_structure_solution 'SHELXS v5.10 (G.M. Sheldrick, 1997)'
_diffrn_ambient_temperature 223(2)
_diffrn_detector_area_resol_mean 4K
_diffrn_measured_fraction_theta_full 0.999
_diffrn_measured_fraction_theta_max 0.999
_diffrn_measurement_device_type 'Bruker-Nonius APEX II CCD'
_diffrn_measurement_method CCD
_diffrn_radiation_monochromator graphite
_diffrn_radiation_source 'fine-focus sealed tube'
_diffrn_radiation_type MoK\a
_diffrn_radiation_wavelength 0.71073
_diffrn_reflns_av_R_equivalents 0.0226
_diffrn_reflns_av_sigmaI/netI 0.0121
_diffrn_reflns_limit_h_max 13
_diffrn_reflns_limit_h_min -13
_diffrn_reflns_limit_k_max 15
_diffrn_reflns_limit_k_min 0
_diffrn_reflns_limit_l_max 14
_diffrn_reflns_limit_l_min 0
_diffrn_reflns_number 8773
_diffrn_reflns_theta_full 23.54
_diffrn_reflns_theta_max 23.54
_diffrn_reflns_theta_min 2.30
_diffrn_standards_decay_% 0.0
_exptl_absorpt_coefficient_mu 4.154
_exptl_absorpt_correction_T_max 0.9875
_exptl_absorpt_correction_T_min 0.5089
_exptl_absorpt_correction_type empirical
_exptl_crystal_colour Colorless
_exptl_crystal_density_diffrn 1.607
_exptl_crystal_density_method 'not measured'
_exptl_crystal_description Block
_exptl_crystal_F_000 944
_exptl_crystal_size_max 0.50
_exptl_crystal_size_mid 0.40
_exptl_crystal_size_min 0.15
_refine_diff_density_max 0.409
_refine_diff_density_min -0.435
_refine_diff_density_rms 0.045
_refine_ls_extinction_coef 0.0008(2)
_refine_ls_extinction_expression Fc^*^=kFc[1+0.001xFc^2^\l^3^/sin(2\q)]^-1/4^
_refine_ls_extinction_method SHELXL
_refine_ls_goodness_of_fit_ref 1.015
_refine_ls_hydrogen_treatment mixed
_refine_ls_matrix_type full
_refine_ls_number_parameters 238
_refine_ls_number_reflns 2901
_refine_ls_number_restraints 0
_refine_ls_restrained_S_all 1.015
_refine_ls_R_factor_all 0.0254
_refine_ls_R_factor_gt 0.0207
_refine_ls_shift/su_max 0.029
_refine_ls_shift/su_mean 0.002
_refine_ls_structure_factor_coef Fsqd
_refine_ls_weighting_details 'calc w=1/[\s^2^(Fo^2^)+(0.0325P)^2^+0.9430P] where P=(Fo^2^+2Fc^2^)/3'
_refine_ls_weighting_scheme calc
_refine_ls_wR_factor_gt 0.0552
_refine_ls_wR_factor_ref 0.0572
_reflns_number_gt 2387
_reflns_number_total 3051
_reflns_threshold_expression >4sigma(I)
_cod_data_source_file ol061919bsi20060802_072559.cif
_cod_data_source_block k1032
_cod_depositor_comments
;
The following automatic conversions were performed:

'_symmetry_cell_setting' value 'Monoclinic' changed to 'monoclinic'
according to /home/saulius/struct/CIF-dictionaries/cif_core.dic
dictionary named 'cif_core.dic' version 2.4.1 from
2010-06-29.

'_exptl_absorpt_correction_type' value 'Empirical'
changed to 'empirical' according to
/home/saulius/struct/CIF-dictionaries/cif_core.dic dictionary named
'cif_core.dic' version 2.4.1 from 2010-06-29.

Automatic conversion script
Id: cif_fix_values 1715 2011-07-08 13:25:40Z adriana 
;
_cod_original_sg_symbol_H-M P2(1)/c
_cod_original_formula_sum 'C22 H19 N O Br2'
_cod_database_code 1506219

loop_
_symmetry_equiv_pos_as_xyz
'x, y, z'
'-x, y+1/2, -z+1/2'
'-x, -y, -z'
'x, -y-1/2, z-1/2'

loop_
_atom_site_label
_atom_site_type_symbol
_atom_site_fract_x
_atom_site_fract_y
_atom_site_fract_z
_atom_site_U_iso_or_equiv
_atom_site_adp_type
_atom_site_occupancy
_atom_site_symmetry_multiplicity
_atom_site_calc_flag
_atom_site_refinement_flags
Br1 Br 0.00282(2) 0.37654(2) 0.58786(2) 0.04754(11) Uani 1 1 d .
Br2 Br 0.88525(2) 0.42491(2) 0.12644(2) 0.05393(11) Uani 1 1 d .
O1 O 0.34088(16) 0.55365(12) 0.42054(14) 0.0455(4) Uani 1 1 d .
N1 N 0.32783(15) 0.43813(13) 0.28526(14) 0.0282(4) Uani 1 1 d .
C1 C 0.44754(17) 0.28619(16) 0.35207(17) 0.0277(5) Uani 1 1 d .
C2 C 0.37069(18) 0.23010(16) 0.39027(17) 0.0295(5) Uani 1 1 d .
C3 C 0.3764(2) 0.12563(17) 0.38979(19) 0.0355(5) Uani 1 1 d .
H3 H 0.3250 0.0882 0.4149 0.043 Uiso 1 1 calc R
C4 C 0.4562(2) 0.07664(17) 0.35326(19) 0.0385(6) Uani 1 1 d .
H4 H 0.4594 0.0065 0.3541 0.046 Uiso 1 1 calc R
C5 C 0.5307(2) 0.13114(17) 0.31566(19) 0.0352(5) Uani 1 1 d .
H5 H 0.5845 0.0975 0.2902 0.042 Uiso 1 1 calc R
C6 C 0.52833(18) 0.23616(16) 0.31441(17) 0.0294(5) Uani 1 1 d .
C7 C 0.44184(18) 0.39959(16) 0.34668(19) 0.0304(5) Uani 1 1 d .
H7A H 0.4660 0.4261 0.4239 0.036 Uiso 1 1 calc R
H7B H 0.4958 0.4239 0.3100 0.036 Uiso 1 1 calc R
C8 C 0.28827(19) 0.51846(17) 0.32776(19) 0.0319(5) Uani 1 1 d .
C9 C 0.1781(2) 0.5645(2) 0.2556(3) 0.0524(7) Uani 1 1 d .
H9A H 0.1649 0.6263 0.2900 0.079 Uiso 1 1 calc R
H9B H 0.1155 0.5186 0.2491 0.079 Uiso 1 1 calc R
H9C H 0.1825 0.5784 0.1810 0.079 Uiso 1 1 calc R
C10 C 0.2715(2) 0.3986(2) 0.1721(2) 0.0479(7) Uani 1 1 d .
H10A H 0.1928 0.3820 0.1638 0.072 Uiso 1 1 calc R
H10B H 0.3113 0.3391 0.1609 0.072 Uiso 1 1 calc R
H10C H 0.2730 0.4486 0.1164 0.072 Uiso 1 1 calc R
C11 C 0.28160(18) 0.27433(16) 0.43207(17) 0.0300(5) Uani 1 1 d .
C12 C 0.30761(19) 0.34139(16) 0.52213(18) 0.0318(5) Uani 1 1 d .
H12 H 0.3825 0.3663 0.5522 0.038 Uiso 1 1 calc R
C13 C 0.2253(2) 0.37196(17) 0.56813(19) 0.0344(5) Uani 1 1 d .
H13 H 0.2445 0.4161 0.6300 0.041 Uiso 1 1 calc R
C14 C 0.1152(2) 0.33715(18) 0.52243(19) 0.0352(5) Uani 1 1 d .
C15 C 0.0852(2) 0.2728(2) 0.4314(2) 0.0424(6) Uani 1 1 d .
H15 H 0.0094 0.2506 0.3996 0.051 Uiso 1 1 calc R
C16 C 0.1689(2) 0.24169(19) 0.3877(2) 0.0400(6) Uani 1 1 d .
H16 H 0.1492 0.1971 0.3263 0.048 Uiso 1 1 calc R
C17 C 0.61289(18) 0.28777(16) 0.27073(18) 0.0289(5) Uani 1 1 d .
C18 C 0.70204(19) 0.34598(17) 0.33873(19) 0.0342(5) Uani 1 1 d .
H18 H 0.7069 0.3583 0.4142 0.041 Uiso 1 1 calc R
C19 C 0.7835(2) 0.38592(17) 0.2973(2) 0.0359(6) Uani 1 1 d .
H19 H 0.8442 0.4239 0.3445 0.043 Uiso 1 1 calc R
C20 C 0.77451(19) 0.36936(17) 0.18579(19) 0.0333(5) Uani 1 1 d .
C21 C 0.6871(2) 0.31359(18) 0.11593(19) 0.0388(6) Uani 1 1 d .
H21 H 0.6813 0.3035 0.0399 0.047 Uiso 1 1 calc R
C22 C 0.6074(2) 0.27239(18) 0.15917(19) 0.0368(5) Uani 1 1 d .
H22 H 0.5481 0.2330 0.1119 0.044 Uiso 1 1 calc R

loop_
_atom_site_aniso_label
_atom_site_aniso_U_11
_atom_site_aniso_U_22
_atom_site_aniso_U_33
_atom_site_aniso_U_23
_atom_site_aniso_U_13
_atom_site_aniso_U_12
Br1 0.04394(17) 0.0617(2) 0.04363(17) 0.00175(12) 0.02335(12) 0.00822(12)
Br2 0.04863(18) 0.0590(2) 0.0627(2) -0.00140(14) 0.02981(14) -0.01249(13)
O1 0.0699(12) 0.0316(9) 0.0373(10) -0.0059(8) 0.0204(9) 0.0059(9)
N1 0.0324(10) 0.0246(10) 0.0278(10) -0.0015(8) 0.0100(8) 0.0016(8)
C1 0.0323(12) 0.0241(12) 0.0247(11) -0.0010(9) 0.0063(10) 0.0002(9)
C2 0.0355(12) 0.0275(12) 0.0247(11) -0.0020(9) 0.0088(10) 0.0009(10)
C3 0.0472(14) 0.0267(13) 0.0360(13) 0.0014(10) 0.0183(11) -0.0044(11)
C4 0.0537(16) 0.0238(12) 0.0421(14) -0.0007(10) 0.0211(12) 0.0010(11)
C5 0.0430(14) 0.0284(13) 0.0376(13) -0.0030(10) 0.0178(11) 0.0050(10)
C6 0.0319(12) 0.0289(12) 0.0251(11) -0.0010(9) 0.0061(9) 0.0013(10)
C7 0.0321(12) 0.0238(12) 0.0355(13) 0.0005(10) 0.0112(10) 0.0016(9)
C8 0.0371(13) 0.0269(13) 0.0378(14) 0.0034(10) 0.0204(11) -0.0005(10)
C9 0.0388(15) 0.0482(17) 0.0731(19) -0.0031(14) 0.0220(14) 0.0100(12)
C10 0.0590(17) 0.0405(15) 0.0356(14) -0.0066(12) 0.0033(12) 0.0066(13)
C11 0.0368(13) 0.0261(12) 0.0280(11) 0.0036(10) 0.0117(10) 0.0011(10)
C12 0.0335(12) 0.0272(12) 0.0335(12) -0.0003(10) 0.0092(10) 0.0014(10)
C13 0.0408(14) 0.0311(13) 0.0307(12) -0.0023(10) 0.0109(10) 0.0043(10)
C14 0.0390(13) 0.0372(13) 0.0332(12) 0.0061(11) 0.0169(11) 0.0076(11)
C15 0.0332(13) 0.0507(16) 0.0432(14) -0.0065(12) 0.0122(11) -0.0053(12)
C16 0.0418(14) 0.0437(15) 0.0344(13) -0.0117(11) 0.0121(11) -0.0060(11)
C17 0.0303(12) 0.0246(12) 0.0306(12) 0.0004(9) 0.0084(10) 0.0053(9)
C18 0.0372(13) 0.0354(13) 0.0284(12) -0.0051(10) 0.0085(10) 0.0000(10)
C19 0.0321(13) 0.0330(13) 0.0384(13) -0.0066(11) 0.0057(11) -0.0033(10)
C20 0.0323(12) 0.0300(13) 0.0391(13) 0.0016(10) 0.0135(10) 0.0005(10)
C21 0.0460(14) 0.0428(14) 0.0288(12) -0.0051(11) 0.0139(11) -0.0064(12)
C22 0.0380(13) 0.0367(13) 0.0331(13) -0.0064(11) 0.0081(10) -0.0086(11)

loop_
_atom_type_symbol
_atom_type_description
_atom_type_scat_dispersion_real
_atom_type_scat_dispersion_imag
_atom_type_scat_source
C C 0.0033 0.0016 'International Tables Vol C Tables 4.2.6.8 and 6.1.1.4'
H H 0.0000 0.0000 'International Tables Vol C Tables 4.2.6.8 and 6.1.1.4'
N N 0.0061 0.0033 'International Tables Vol C Tables 4.2.6.8 and 6.1.1.4'
O O 0.0106 0.0060 'International Tables Vol C Tables 4.2.6.8 and 6.1.1.4'
Br Br -0.2901 2.4595 'International Tables Vol C Tables 4.2.6.8 and 6.1.1.4'

loop_
_geom_angle_atom_site_label_1
_geom_angle_atom_site_label_2
_geom_angle_atom_site_label_3
_geom_angle
C8 N1 C10 123.18(19)
C8 N1 C7 118.78(18)
C10 N1 C7 117.18(18)
C6 C1 C2 119.4(2)
C6 C1 C7 119.27(19)
C2 C1 C7 121.33(19)
C3 C2 C1 119.3(2)
C3 C2 C11 116.3(2)
C1 C2 C11 124.37(19)
C4 C3 C2 121.3(2)
C5 C4 C3 119.5(2)
C4 C5 C6 121.4(2)
C1 C6 C5 119.2(2)
C1 C6 C17 124.02(19)
C5 C6 C17 116.8(2)
N1 C7 C1 113.47(17)
O1 C8 N1 121.8(2)
O1 C8 C9 120.7(2)
N1 C8 C9 117.5(2)
C16 C11 C12 117.5(2)
C16 C11 C2 119.7(2)
C12 C11 C2 122.5(2)
C13 C12 C11 121.2(2)
C14 C13 C12 119.3(2)
C13 C14 C15 121.3(2)
C13 C14 Br1 119.35(18)
C15 C14 Br1 119.35(18)
C14 C15 C16 118.6(2)
C15 C16 C11 121.9(2)
C22 C17 C18 117.9(2)
C22 C17 C6 119.07(19)
C18 C17 C6 122.95(19)
C19 C18 C17 121.1(2)
C18 C19 C20 119.2(2)
C21 C20 C19 121.3(2)
C21 C20 Br2 118.81(17)
C19 C20 Br2 119.88(17)
C20 C21 C22 118.9(2)
C21 C22 C17 121.6(2)

loop_
_geom_bond_atom_site_label_1
_geom_bond_atom_site_label_2
_geom_bond_distance
Br1 C14 1.901(2)
Br2 C20 1.907(2)
O1 C8 1.225(3)
N1 C8 1.359(3)
N1 C10 1.458(3)
N1 C7 1.463(3)
C1 C6 1.404(3)
C1 C2 1.410(3)
C1 C7 1.520(3)
C2 C3 1.400(3)
C2 C11 1.486(3)
C3 C4 1.379(3)
C4 C5 1.372(3)
C5 C6 1.406(3)
C6 C17 1.496(3)
C8 C9 1.501(3)
C11 C16 1.392(3)
C11 C12 1.394(3)
C12 C13 1.383(3)
C13 C14 1.375(3)
C14 C15 1.379(3)
C15 C16 1.381(3)
C17 C22 1.390(3)
C17 C18 1.391(3)
C18 C19 1.380(3)
C19 C20 1.381(3)
C20 C21 1.370(3)
C21 C22 1.382(3)

loop_
_geom_torsion_atom_site_label_1
_geom_torsion_atom_site_label_2
_geom_torsion_atom_site_label_3
_geom_torsion_atom_site_label_4
_geom_torsion
C6 C1 C2 C3 -0.1(3)
C7 C1 C2 C3 177.6(2)
C6 C1 C2 C11 179.99(19)
C7 C1 C2 C11 -2.3(3)
C1 C2 C3 C4 0.3(3)
C11 C2 C3 C4 -179.7(2)
C2 C3 C4 C5 -0.6(4)
C3 C4 C5 C6 0.6(4)
C2 C1 C6 C5 0.0(3)
C7 C1 C6 C5 -177.7(2)
C2 C1 C6 C17 179.18(18)
C7 C1 C6 C17 1.4(3)
C4 C5 C6 C1 -0.3(3)
C4 C5 C6 C17 -179.5(2)
C8 N1 C7 C1 138.1(2)
C10 N1 C7 C1 -52.2(3)
C6 C1 C7 N1 125.6(2)
C2 C1 C7 N1 -52.1(3)
C10 N1 C8 O1 -175.6(2)
C7 N1 C8 O1 -6.6(3)
C10 N1 C8 C9 3.1(3)
C7 N1 C8 C9 172.1(2)
C3 C2 C11 C16 -51.1(3)
C1 C2 C11 C16 128.8(2)
C3 C2 C11 C12 122.8(2)
C1 C2 C11 C12 -57.2(3)
C16 C11 C12 C13 2.0(3)
C2 C11 C12 C13 -172.0(2)
C11 C12 C13 C14 -1.4(3)
C12 C13 C14 C15 -0.3(3)
C12 C13 C14 Br1 178.48(17)
C13 C14 C15 C16 1.4(4)
Br1 C14 C15 C16 -177.38(19)
C14 C15 C16 C11 -0.8(4)
C12 C11 C16 C15 -0.9(4)
C2 C11 C16 C15 173.4(2)
C1 C6 C17 C22 -116.8(2)
C5 C6 C17 C22 62.4(3)
C1 C6 C17 C18 67.4(3)
C5 C6 C17 C18 -113.5(2)
C22 C17 C18 C19 -1.0(3)
C6 C17 C18 C19 174.9(2)
C17 C18 C19 C20 1.4(3)
C18 C19 C20 C21 -0.5(4)
C18 C19 C20 Br2 179.41(18)
C19 C20 C21 C22 -0.8(4)
Br2 C20 C21 C22 179.32(18)
C20 C21 C22 C17 1.2(4)
C18 C17 C22 C21 -0.3(3)
C6 C17 C22 C21 -176.4(2)

loop_
_cod_related_entry_id
_cod_related_entry_database
_cod_related_entry_code
1 ChemSpider 10175817
